data_1517693
loop_
_publ_author_name
'Huilu Wu'
'Jingkun Yuan'
'Yanhui Zhang'
'Furong Shi'
'Guolong Pan'
'Jin Kong'
'Xuyang Fan'

_publ_section_title
;
 Synthesis, crystal structure, DNA-binding properties and antioxidant
 activity of zinc(II) complexes based on the V-shaped
 bis(2-benzimidazol-2-ylmethyl)benzylamine ligand and its derivative
;
_journal_name_full
;
Inorganica Chimica Acta
;
_journal_page_first 13
_journal_page_last 22
_journal_volume 404
_journal_year 2013
_chemical_formula_sum 'C66 H58 N18 O15 Zn'
_chemical_formula_weight 1408.67
_space_group_IT_number 2
_symmetry_cell_setting triclinic
_symmetry_space_group_name_Hall '-P 1'
_symmetry_space_group_name_H-M 'P -1'
_atom_sites_solution_hydrogens geom
_atom_sites_solution_primary direct
_atom_sites_solution_secondary difmap
_cell_angle_alpha 97.170(3)
_cell_angle_beta 90.767(3)
_cell_angle_gamma 97.217(3)
_cell_formula_units_Z 2
_cell_length_a 9.0858(19)
_cell_length_b 14.183(3)
_cell_length_c 27.894(6)
_cell_measurement_reflns_used 3228
_cell_measurement_temperature 293(2)
_cell_measurement_theta_max 22.62
_cell_measurement_theta_min 2.26
_cell_volume 3536.6(13)
_computing_cell_refinement 'Bruker SMART'
_computing_data_collection 'Bruker SMART APEX II'
_computing_data_reduction 'Bruker SAINT'
_computing_structure_refinement 'SHELXL-97 (Sheldrick, 1997)'
_computing_structure_solution 'SHELXS-97 (Sheldrick, 1990)'
_diffrn_ambient_temperature 293(2)
_diffrn_measured_fraction_theta_full 0.988
_diffrn_measured_fraction_theta_max 0.988
_diffrn_measurement_device_type 'Bruker APEX II area detector'
_diffrn_measurement_method '\w scans'
_diffrn_radiation_monochromator graphite
_diffrn_radiation_source 'fine-focus sealed tube'
_diffrn_radiation_type MoK\a
_diffrn_radiation_wavelength 0.71073
_diffrn_reflns_av_R_equivalents 0.0603
_diffrn_reflns_av_sigmaI/netI 0.1295
_diffrn_reflns_limit_h_max 11
_diffrn_reflns_limit_h_min -11
_diffrn_reflns_limit_k_max 17
_diffrn_reflns_limit_k_min -17
_diffrn_reflns_limit_l_max 34
_diffrn_reflns_limit_l_min -30
_diffrn_reflns_number 27867
_diffrn_reflns_theta_full 26.00
_diffrn_reflns_theta_max 26.00
_diffrn_reflns_theta_min 1.55
_exptl_absorpt_coefficient_mu 0.424
_exptl_absorpt_correction_T_max 0.873
_exptl_absorpt_correction_T_min 0.837
_exptl_absorpt_correction_type multi-scan
_exptl_absorpt_process_details SADABS
_exptl_crystal_density_diffrn 1.323
_exptl_crystal_density_method 'not measured'
_exptl_crystal_description block
_exptl_crystal_F_000 1460
_exptl_crystal_size_max 0.33
_exptl_crystal_size_mid 0.31
_exptl_crystal_size_min 0.28
_refine_diff_density_max 0.626
_refine_diff_density_min -0.618
_refine_diff_density_rms 0.073
_refine_ls_extinction_method none
_refine_ls_goodness_of_fit_ref 0.900
_refine_ls_hydrogen_treatment constr
_refine_ls_matrix_type full
_refine_ls_number_parameters 905
_refine_ls_number_reflns 13744
_refine_ls_number_restraints 0
_refine_ls_restrained_S_all 0.900
_refine_ls_R_factor_all 0.1327
_refine_ls_R_factor_gt 0.0621
_refine_ls_shift/su_max 0.016
_refine_ls_shift/su_mean 0.000
_refine_ls_structure_factor_coef Fsqd
_refine_ls_weighting_details 'calc w=1/[\s^2^(Fo^2^)+(0.0763P)^2^+0.0000P] where P=(Fo^2^+2Fc^2^)/3'
_refine_ls_weighting_scheme calc
_refine_ls_wR_factor_gt 0.1378
_refine_ls_wR_factor_ref 0.1603
_reflns_number_gt 7175
_reflns_number_total 13744
_reflns_threshold_expression >2sigma(I)
_cod_data_source_file ICA-2013-404-13-22-2.cif
_cod_data_source_block 1
_cod_depositor_comments
;
The following automatic conversions were performed:

'_exptl_absorpt_correction_type' value 'Multi-scan' changed to
'multi-scan' according to the built-in table from CIF Core dictionary
named 'cif_core.dic' version 2.4.1 from 2010-06-29.

Automatic conversion script
Id: cif_fix_values 2281 2013-09-26 08:29:07Z andrius 
;
_cod_original_sg_symbol_H-M P-1
_cod_database_code 1517693

loop_
_symmetry_equiv_pos_as_xyz
'x, y, z'
'-x, -y, -z'

loop_
_atom_site_label
_atom_site_type_symbol
_atom_site_fract_x
_atom_site_fract_y
_atom_site_fract_z
_atom_site_U_iso_or_equiv
_atom_site_adp_type
_atom_site_occupancy
_atom_site_symmetry_multiplicity
_atom_site_calc_flag
_atom_site_refinement_flags
Zn Zn 0.88689(5) 0.29311(3) 0.269146(15) 0.02755(14) Uani 1 1 d .
N1 N 0.7779(4) 0.3803(2) 0.19095(11) 0.0322(8) Uani 1 1 d .
N3 N 0.8697(3) 0.4348(2) 0.28825(10) 0.0267(7) Uani 1 1 d .
N2 N 0.7694(4) 0.5712(2) 0.28809(11) 0.0330(8) Uani 1 1 d .
N5 N 0.6905(3) 0.2228(2) 0.24071(10) 0.0295(8) Uani 1 1 d .
N4 N 0.5344(4) 0.1521(2) 0.18082(12) 0.0358(9) Uani 1 1 d .
N6 N 0.9680(3) 0.1046(2) 0.25538(10) 0.0276(8) Uani 1 1 d .
N8 N 1.0218(3) 0.1610(2) 0.38533(10) 0.0271(8) Uani 1 1 d .
N7 N 0.9244(3) 0.2454(2) 0.33306(10) 0.0257(8) Uani 1 1 d .
N10 N 1.1962(3) 0.2253(2) 0.16641(11) 0.0315(8) Uani 1 1 d .
N9 N 1.0705(3) 0.2883(2) 0.22887(10) 0.0268(8) Uani 1 1 d .
C1 C 0.6264(5) 0.5913(4) 0.06713(17) 0.0560(14) Uani 1 1 d .
H1 H 0.5728 0.6232 0.0471 0.067 Uiso 1 1 calc R
C2 C 0.6960(5) 0.6397(4) 0.10917(18) 0.0528(13) Uani 1 1 d .
H2 H 0.6912 0.7049 0.1172 0.063 Uiso 1 1 calc R
C3 C 0.7726(5) 0.5908(3) 0.13915(15) 0.0426(11) Uani 1 1 d .
H3 H 0.8172 0.6235 0.1677 0.051 Uiso 1 1 calc R
C4 C 0.7845(4) 0.4941(3) 0.12759(14) 0.0339(10) Uani 1 1 d .
C5 C 0.7178(5) 0.4474(3) 0.08450(14) 0.0410(11) Uani 1 1 d .
H5 H 0.7273 0.3832 0.0752 0.049 Uiso 1 1 calc R
C6 C 0.6372(5) 0.4956(4) 0.05526(17) 0.0530(14) Uani 1 1 d .
H6 H 0.5899 0.4627 0.0272 0.064 Uiso 1 1 calc R
C7 C 0.8689(5) 0.4435(3) 0.16116(14) 0.0372(11) Uani 1 1 d .
H7A H 0.9336 0.4053 0.1420 0.045 Uiso 1 1 calc R
H7B H 0.9317 0.4915 0.1827 0.045 Uiso 1 1 calc R
C8 C 0.6825(4) 0.4345(3) 0.22314(13) 0.0334(10) Uani 1 1 d .
H8A H 0.5982 0.3919 0.2321 0.040 Uiso 1 1 calc R
H8B H 0.6455 0.4836 0.2067 0.040 Uiso 1 1 calc R
C9 C 0.7721(4) 0.4795(3) 0.26719(13) 0.0291(9) Uani 1 1 d .
C10 C 0.8737(4) 0.5860(3) 0.32624(13) 0.0311(10) Uani 1 1 d .
C11 C 0.9196(5) 0.6664(3) 0.35958(14) 0.0363(10) Uani 1 1 d .
H11 H 0.8755 0.7222 0.3602 0.044 Uiso 1 1 calc R
C12 C 1.0341(5) 0.6592(3) 0.39168(14) 0.0405(11) Uani 1 1 d .
H12 H 1.0678 0.7117 0.4143 0.049 Uiso 1 1 calc R
C13 C 1.0999(5) 0.5758(3) 0.39104(14) 0.0384(11) Uani 1 1 d .
H13 H 1.1771 0.5739 0.4130 0.046 Uiso 1 1 calc R
C14 C 1.0525(4) 0.4952(3) 0.35829(13) 0.0334(10) Uani 1 1 d .
H14 H 1.0959 0.4392 0.3581 0.040 Uiso 1 1 calc R
C15 C 0.9372(4) 0.5018(3) 0.32576(13) 0.0274(9) Uani 1 1 d .
C16 C 0.7032(5) 0.2943(3) 0.16261(13) 0.0367(11) Uani 1 1 d .
H16A H 0.7719 0.2669 0.1402 0.044 Uiso 1 1 calc R
H16B H 0.6212 0.3105 0.1440 0.044 Uiso 1 1 calc R
C17 C 0.6464(4) 0.2227(3) 0.19501(14) 0.0326(10) Uani 1 1 d .
C18 C 0.5032(4) 0.1017(3) 0.21991(14) 0.0329(10) Uani 1 1 d .
C19 C 0.4015(4) 0.0223(3) 0.22542(16) 0.0401(11) Uani 1 1 d .
H19 H 0.3401 -0.0089 0.1998 0.048 Uiso 1 1 calc R
C20 C 0.3955(4) -0.0080(3) 0.27025(16) 0.0421(11) Uani 1 1 d .
H20 H 0.3303 -0.0617 0.2751 0.051 Uiso 1 1 calc R
C21 C 0.4863(4) 0.0408(3) 0.30895(15) 0.0403(11) Uani 1 1 d .
H21 H 0.4771 0.0198 0.3392 0.048 Uiso 1 1 calc R
C22 C 0.5881(4) 0.1185(3) 0.30356(14) 0.0343(10) Uani 1 1 d .
H22 H 0.6477 0.1502 0.3295 0.041 Uiso 1 1 calc R
C23 C 0.5988(4) 0.1482(3) 0.25790(14) 0.0291(9) Uani 1 1 d .
C24 C 1.0706(5) -0.2444(3) 0.21880(18) 0.0479(12) Uani 1 1 d .
H24 H 1.1130 -0.3005 0.2107 0.057 Uiso 1 1 calc R
C25 C 1.0601(5) -0.2076(3) 0.26653(17) 0.0432(12) Uani 1 1 d .
H25 H 1.0972 -0.2385 0.2907 0.052 Uiso 1 1 calc R
C26 C 0.9956(4) -0.1257(3) 0.27894(15) 0.0342(10) Uani 1 1 d .
H26 H 0.9882 -0.1026 0.3114 0.041 Uiso 1 1 calc R
C27 C 0.9412(4) -0.0770(3) 0.24370(14) 0.0288(9) Uani 1 1 d .
C28 C 0.9526(5) -0.1152(3) 0.19519(14) 0.0369(11) Uani 1 1 d .
H28 H 0.9156 -0.0847 0.1709 0.044 Uiso 1 1 calc R
C29 C 1.0177(5) -0.1974(3) 0.18304(17) 0.0477(12) Uani 1 1 d .
H29 H 1.0259 -0.2211 0.1507 0.057 Uiso 1 1 calc R
C30 C 0.8702(4) 0.0131(3) 0.25661(14) 0.0323(10) Uani 1 1 d .
H30A H 0.7863 0.0115 0.2345 0.039 Uiso 1 1 calc R
H30B H 0.8317 0.0124 0.2889 0.039 Uiso 1 1 calc R
C31 C 1.0772(4) 0.1241(3) 0.29645(12) 0.0288(9) Uani 1 1 d .
H31A H 1.1659 0.1629 0.2876 0.035 Uiso 1 1 calc R
H31B H 1.1051 0.0644 0.3050 0.035 Uiso 1 1 calc R
C32 C 1.0073(4) 0.1759(3) 0.33826(13) 0.0238(9) Uani 1 1 d .
C33 C 0.9409(4) 0.2249(3) 0.41233(13) 0.0263(9) Uani 1 1 d .
C34 C 0.9163(4) 0.2393(3) 0.46219(13) 0.0323(10) Uani 1 1 d .
H34 H 0.9602 0.2059 0.4840 0.039 Uiso 1 1 calc R
C35 C 0.8230(4) 0.3060(3) 0.47653(14) 0.0335(10) Uani 1 1 d .
H35 H 0.8041 0.3186 0.5092 0.040 Uiso 1 1 calc R
C36 C 0.7551(4) 0.3558(3) 0.44383(14) 0.0338(10) Uani 1 1 d .
H36 H 0.6908 0.3989 0.4553 0.041 Uiso 1 1 calc R
C37 C 0.7813(4) 0.3422(3) 0.39467(14) 0.0301(9) Uani 1 1 d .
H37 H 0.7365 0.3751 0.3729 0.036 Uiso 1 1 calc R
C38 C 0.8784(4) 0.2766(3) 0.37985(13) 0.0265(9) Uani 1 1 d .
C39 C 1.0331(4) 0.1090(3) 0.20826(13) 0.0306(10) Uani 1 1 d .
H39A H 0.9573 0.0860 0.1833 0.037 Uiso 1 1 calc R
H39B H 1.1099 0.0672 0.2046 0.037 Uiso 1 1 calc R
C40 C 1.0987(4) 0.2086(3) 0.20159(13) 0.0290(9) Uani 1 1 d .
C41 C 1.2371(4) 0.3240(3) 0.17141(14) 0.0300(9) Uani 1 1 d .
C42 C 1.3342(4) 0.3810(3) 0.14519(14) 0.0364(10) Uani 1 1 d .
H42 H 1.3814 0.3550 0.1183 0.044 Uiso 1 1 calc R
C43 C 1.3564(5) 0.4774(3) 0.16114(16) 0.0416(11) Uani 1 1 d .
H43 H 1.4188 0.5179 0.1443 0.050 Uiso 1 1 calc R
C44 C 1.2873(5) 0.5162(3) 0.20223(16) 0.0403(11) Uani 1 1 d .
H44 H 1.3081 0.5815 0.2127 0.048 Uiso 1 1 calc R
C45 C 1.1891(4) 0.4605(3) 0.22764(14) 0.0332(10) Uani 1 1 d .
H45 H 1.1429 0.4868 0.2547 0.040 Uiso 1 1 calc R
C46 C 1.1622(4) 0.3631(3) 0.21097(13) 0.0277(9) Uani 1 1 d .
O8 O 0.6431(4) 0.8725(3) 0.90142(11) 0.0760(12) Uani 1 1 d .
O10 O 0.9744(5) 1.0849(3) 0.92740(14) 0.0958(14) Uani 1 1 d .
O11 O 0.8731(5) 1.1066(3) 1.09790(12) 0.0834(13) Uani 1 1 d .
O12 O 0.7086(5) 1.0023(3) 1.12326(12) 0.0743(12) Uani 1 1 d .
O13 O 0.4613(7) 0.7446(3) 1.00458(19) 0.146(3) Uani 1 1 d .
O14 O 0.3848(4) 0.7999(2) 0.94211(13) 0.0765(12) Uani 1 1 d .
O9 O 0.7901(7) 1.0365(7) 0.88084(17) 0.239(5) Uani 1 1 d .
N14 N 0.8508(6) 1.0425(5) 0.91984(17) 0.102(2) Uani 1 1 d .
N15 N 0.7731(6) 1.0383(4) 1.09092(15) 0.0640(13) Uani 1 1 d .
N16 N 0.4716(6) 0.8033(3) 0.97657(16) 0.0724(15) Uani 1 1 d .
C53 C 0.6652(5) 0.9162(4) 0.94409(16) 0.0507(14) Uani 1 1 d .
C54 C 0.7719(5) 0.9971(4) 0.95733(15) 0.0557(14) Uani 1 1 d .
C55 C 0.8092(5) 1.0367(4) 1.00430(16) 0.0533(14) Uani 1 1 d .
H55 H 0.8832 1.0885 1.0108 0.064 Uiso 1 1 calc R
C56 C 0.7349(5) 0.9979(3) 1.04120(15) 0.0452(12) Uani 1 1 d .
C57 C 0.6259(6) 0.9202(3) 1.03219(15) 0.0519(13) Uani 1 1 d .
H57 H 0.5776 0.8936 1.0575 0.062 Uiso 1 1 calc R
C58 C 0.5904(5) 0.8830(3) 0.98489(16) 0.0464(13) Uani 1 1 d .
O1 O 0.8962(3) -0.0728(2) 0.53682(9) 0.0409(7) Uani 1 1 d .
O7 O 0.8170(3) 0.0048(2) 0.62211(9) 0.0458(8) Uani 1 1 d .
O6 O 0.7203(4) 0.1345(2) 0.62508(10) 0.0553(9) Uani 1 1 d .
O5 O 0.4559(3) 0.2103(2) 0.49140(11) 0.0473(8) Uani 1 1 d .
O4 O 0.4904(3) 0.1426(2) 0.41884(11) 0.0505(9) Uani 1 1 d .
O3 O 0.8055(5) -0.0918(3) 0.39087(12) 0.1067(17) Uani 1 1 d .
O2 O 0.9196(4) -0.1455(2) 0.44540(10) 0.0580(10) Uani 1 1 d .
N13 N 0.7595(4) 0.0633(3) 0.60204(12) 0.0334(8) Uani 1 1 d .
N12 N 0.5130(4) 0.1529(2) 0.46318(13) 0.0368(9) Uani 1 1 d .
N11 N 0.8352(4) -0.0933(3) 0.43334(12) 0.0408(9) Uani 1 1 d .
C47 C 0.8099(4) -0.0224(3) 0.52064(13) 0.0293(9) Uani 1 1 d .
C52 C 0.7365(4) 0.0489(3) 0.54982(13) 0.0269(9) Uani 1 1 d .
C51 C 0.6430(4) 0.1054(3) 0.53170(13) 0.0270(9) Uani 1 1 d .
H51 H 0.6003 0.1504 0.5523 0.032 Uiso 1 1 calc R
C50 C 0.6128(4) 0.0947(3) 0.48250(13) 0.0280(9) Uani 1 1 d .
C49 C 0.6785(4) 0.0292(3) 0.45143(13) 0.0283(9) Uani 1 1 d .
H49 H 0.6589 0.0236 0.4183 0.034 Uiso 1 1 calc R
C48 C 0.7713(4) -0.0267(3) 0.46917(13) 0.0285(9) Uani 1 1 d .
O15 O 0.5705(4) 0.6963(3) 0.27070(14) 0.0686(11) Uani 1 1 d .
C59 C 0.5022(7) 0.7750(4) 0.2004(2) 0.0864(19) Uani 1 1 d .
H59A H 0.4842 0.7135 0.1812 0.130 Uiso 1 1 calc R
H59B H 0.5384 0.8226 0.1803 0.130 Uiso 1 1 calc R
H59C H 0.4115 0.7909 0.2147 0.130 Uiso 1 1 calc R
C60 C 0.6109(6) 0.7722(4) 0.2380(2) 0.0701(16) Uani 1 1 d .
H60A H 0.6263 0.8343 0.2576 0.084 Uiso 1 1 calc R
H60B H 0.7043 0.7613 0.2231 0.084 Uiso 1 1 calc R
C61 C 0.4769(8) 0.7219(7) 0.3060(3) 0.130(3) Uani 1 1 d .
H61A H 0.3790 0.7202 0.2914 0.156 Uiso 1 1 calc R
H61B H 0.5097 0.7876 0.3196 0.156 Uiso 1 1 calc R
C62 C 0.4653(9) 0.6656(7) 0.3432(4) 0.174(5) Uani 1 1 d .
H62A H 0.5149 0.6102 0.3348 0.260 Uiso 1 1 calc R
H62B H 0.3625 0.6457 0.3484 0.260 Uiso 1 1 calc R
H62C H 0.5105 0.7019 0.3722 0.260 Uiso 1 1 calc R
N18 N 0.4633(6) 0.5591(4) 0.45052(18) 0.0842(16) Uani 1 1 d .
C65 C 0.7372(6) 0.6228(4) 0.4790(2) 0.0748(17) Uani 1 1 d .
H65A H 0.7485 0.6914 0.4858 0.112 Uiso 1 1 calc R
H65B H 0.8040 0.6043 0.4542 0.112 Uiso 1 1 calc R
H65C H 0.7595 0.5960 0.5077 0.112 Uiso 1 1 calc R
C66 C 0.5840(7) 0.5875(4) 0.4625(2) 0.0633(15) Uani 1 1 d .
N17 N 0.4199(7) 0.3423(6) 0.2984(3) 0.145(3) Uani 1 1 d .
C63 C 0.3537(6) 0.3348(4) 0.3868(2) 0.0668(16) Uani 1 1 d .
H63A H 0.3798 0.3965 0.4053 0.100 Uiso 1 1 calc R
H63B H 0.4063 0.2887 0.3998 0.100 Uiso 1 1 calc R
H63C H 0.2488 0.3159 0.3883 0.100 Uiso 1 1 calc R
C64 C 0.3928(6) 0.3397(5) 0.3374(3) 0.0773(19) Uani 1 1 d .

loop_
_atom_site_aniso_label
_atom_site_aniso_U_11
_atom_site_aniso_U_22
_atom_site_aniso_U_33
_atom_site_aniso_U_23
_atom_site_aniso_U_13
_atom_site_aniso_U_12
Zn 0.0312(3) 0.0276(3) 0.0240(3) 0.00113(19) -0.00321(19) 0.0069(2)
N1 0.038(2) 0.036(2) 0.0240(18) -0.0008(15) -0.0026(15) 0.0142(16)
N3 0.0302(18) 0.0274(19) 0.0229(17) 0.0008(14) -0.0023(14) 0.0078(15)
N2 0.040(2) 0.032(2) 0.0268(18) -0.0026(15) 0.0012(15) 0.0086(16)
N5 0.0341(19) 0.033(2) 0.0202(17) -0.0022(15) -0.0029(14) 0.0064(16)
N4 0.040(2) 0.032(2) 0.034(2) -0.0059(17) -0.0062(16) 0.0097(17)
N6 0.0349(18) 0.0261(19) 0.0222(17) -0.0003(14) -0.0032(14) 0.0090(15)
N8 0.0330(18) 0.0253(19) 0.0221(17) 0.0002(14) 0.0012(14) 0.0028(15)
N7 0.0311(18) 0.0273(19) 0.0177(17) -0.0024(14) -0.0031(14) 0.0058(15)
N10 0.0322(19) 0.038(2) 0.0257(18) 0.0075(16) 0.0003(15) 0.0068(16)
N9 0.0336(18) 0.0240(19) 0.0229(17) 0.0003(14) -0.0054(14) 0.0074(15)
C1 0.053(3) 0.068(4) 0.053(3) 0.030(3) -0.007(2) 0.013(3)
C2 0.062(3) 0.041(3) 0.059(3) 0.017(3) 0.011(3) 0.014(3)
C3 0.047(3) 0.039(3) 0.040(3) 0.004(2) -0.001(2) 0.001(2)
C4 0.032(2) 0.040(3) 0.030(2) 0.004(2) -0.0008(18) 0.003(2)
C5 0.054(3) 0.039(3) 0.031(2) 0.010(2) -0.008(2) 0.005(2)
C6 0.061(3) 0.050(3) 0.047(3) 0.014(3) -0.018(2) -0.002(3)
C7 0.040(2) 0.044(3) 0.029(2) 0.004(2) -0.0022(19) 0.015(2)
C8 0.039(2) 0.038(3) 0.024(2) 0.0009(18) -0.0027(18) 0.012(2)
C9 0.030(2) 0.035(3) 0.023(2) 0.0038(18) 0.0051(17) 0.0095(19)
C10 0.036(2) 0.033(2) 0.025(2) 0.0017(18) 0.0010(18) 0.0097(19)
C11 0.050(3) 0.023(2) 0.035(2) -0.0008(19) 0.004(2) 0.007(2)
C12 0.053(3) 0.031(3) 0.034(2) -0.008(2) 0.002(2) 0.006(2)
C13 0.040(2) 0.041(3) 0.031(2) -0.005(2) -0.0092(19) 0.006(2)
C14 0.037(2) 0.030(2) 0.033(2) -0.0021(19) -0.0065(19) 0.0086(19)
C15 0.035(2) 0.027(2) 0.021(2) 0.0017(17) 0.0044(17) 0.0058(18)
C16 0.044(3) 0.044(3) 0.023(2) 0.001(2) -0.0060(19) 0.015(2)
C17 0.043(2) 0.030(2) 0.025(2) -0.0038(19) -0.0045(19) 0.016(2)
C18 0.035(2) 0.030(2) 0.033(2) -0.0081(19) -0.0060(18) 0.013(2)
C19 0.034(2) 0.035(3) 0.047(3) -0.014(2) -0.010(2) 0.008(2)
C20 0.031(2) 0.037(3) 0.055(3) -0.005(2) 0.007(2) 0.003(2)
C21 0.037(2) 0.046(3) 0.037(3) 0.002(2) 0.003(2) 0.004(2)
C22 0.032(2) 0.042(3) 0.027(2) -0.001(2) -0.0002(18) 0.003(2)
C23 0.029(2) 0.027(2) 0.030(2) -0.0049(18) -0.0054(17) 0.0072(18)
C24 0.046(3) 0.025(3) 0.070(4) -0.007(2) 0.008(2) 0.005(2)
C25 0.034(2) 0.033(3) 0.063(3) 0.012(2) -0.009(2) 0.000(2)
C26 0.035(2) 0.028(2) 0.037(2) 0.0008(19) -0.0015(19) -0.0024(19)
C27 0.031(2) 0.021(2) 0.032(2) -0.0022(18) -0.0023(18) -0.0020(18)
C28 0.047(3) 0.029(3) 0.033(2) 0.004(2) 0.002(2) -0.001(2)
C29 0.063(3) 0.031(3) 0.046(3) -0.008(2) 0.019(2) 0.001(2)
C30 0.033(2) 0.029(2) 0.033(2) -0.0021(18) -0.0030(18) 0.0024(19)
C31 0.035(2) 0.026(2) 0.026(2) 0.0007(17) -0.0031(17) 0.0054(18)
C32 0.029(2) 0.021(2) 0.021(2) 0.0029(16) -0.0055(16) 0.0037(17)
C33 0.030(2) 0.023(2) 0.024(2) -0.0025(17) -0.0035(17) 0.0024(17)
C34 0.045(2) 0.028(2) 0.024(2) 0.0031(18) -0.0053(18) 0.003(2)
C35 0.045(3) 0.031(2) 0.023(2) -0.0014(18) 0.0005(18) 0.004(2)
C36 0.038(2) 0.027(2) 0.035(2) -0.0037(19) 0.0051(19) 0.0099(19)
C37 0.032(2) 0.027(2) 0.033(2) 0.0057(18) -0.0006(18) 0.0081(18)
C38 0.029(2) 0.026(2) 0.025(2) 0.0014(17) -0.0017(17) 0.0036(18)
C39 0.040(2) 0.027(2) 0.024(2) 0.0005(17) -0.0055(18) 0.0076(19)
C40 0.032(2) 0.030(2) 0.024(2) -0.0005(18) -0.0071(17) 0.0041(19)
C41 0.028(2) 0.034(3) 0.029(2) 0.0046(19) -0.0037(17) 0.0087(19)
C42 0.033(2) 0.046(3) 0.030(2) 0.006(2) 0.0051(18) 0.006(2)
C43 0.035(2) 0.046(3) 0.045(3) 0.016(2) 0.000(2) 0.000(2)
C44 0.036(2) 0.033(3) 0.053(3) 0.008(2) -0.003(2) 0.005(2)
C45 0.031(2) 0.030(3) 0.038(2) 0.005(2) -0.0014(19) 0.0030(19)
C46 0.028(2) 0.027(2) 0.028(2) 0.0065(18) -0.0059(17) 0.0023(18)
O8 0.067(2) 0.128(3) 0.0323(19) -0.036(2) -0.0219(16) 0.057(2)
O10 0.064(3) 0.146(4) 0.070(3) 0.005(3) -0.003(2) -0.004(3)
O11 0.112(3) 0.084(3) 0.045(2) -0.023(2) -0.033(2) 0.011(3)
O12 0.096(3) 0.105(3) 0.0223(19) -0.006(2) -0.0065(19) 0.032(2)
O13 0.231(6) 0.068(3) 0.134(4) 0.053(3) -0.105(4) -0.030(3)
O14 0.111(3) 0.052(2) 0.062(2) -0.0033(18) -0.044(2) 0.008(2)
O9 0.137(5) 0.494(13) 0.054(3) 0.098(5) -0.030(3) -0.142(7)
N14 0.059(3) 0.202(7) 0.038(3) 0.016(3) -0.009(2) -0.014(4)
N15 0.086(4) 0.073(4) 0.033(3) -0.012(2) -0.021(2) 0.030(3)
N16 0.124(4) 0.036(3) 0.057(3) 0.002(2) -0.035(3) 0.019(3)
C53 0.051(3) 0.074(4) 0.028(3) -0.016(2) -0.017(2) 0.040(3)
C54 0.047(3) 0.099(4) 0.022(2) -0.004(3) -0.004(2) 0.025(3)
C55 0.045(3) 0.072(4) 0.041(3) -0.008(3) -0.010(2) 0.018(3)
C56 0.056(3) 0.055(3) 0.025(2) -0.012(2) -0.016(2) 0.023(3)
C57 0.077(4) 0.056(3) 0.027(2) 0.001(2) -0.014(2) 0.032(3)
C58 0.068(3) 0.034(3) 0.038(3) -0.007(2) -0.023(2) 0.026(2)
O1 0.0489(18) 0.050(2) 0.0293(16) 0.0043(14) -0.0027(13) 0.0284(16)
O7 0.065(2) 0.051(2) 0.0273(16) 0.0094(15) -0.0016(14) 0.0262(17)
O6 0.088(3) 0.051(2) 0.0304(17) -0.0088(15) 0.0015(16) 0.0359(19)
O5 0.057(2) 0.041(2) 0.0473(19) 0.0016(15) 0.0005(15) 0.0263(16)
O4 0.069(2) 0.049(2) 0.0378(18) 0.0076(15) -0.0169(16) 0.0243(17)
O3 0.163(4) 0.151(4) 0.025(2) -0.011(2) -0.011(2) 0.118(4)
O2 0.084(3) 0.058(2) 0.0379(19) -0.0059(16) -0.0055(17) 0.046(2)
N13 0.038(2) 0.033(2) 0.0286(19) 0.0022(17) 0.0000(16) 0.0061(17)
N12 0.041(2) 0.030(2) 0.041(2) 0.0049(18) -0.0034(17) 0.0093(17)
N11 0.049(2) 0.043(2) 0.030(2) -0.0034(18) -0.0024(17) 0.0131(19)
C47 0.033(2) 0.031(2) 0.023(2) 0.0033(18) -0.0020(17) 0.0059(19)
C52 0.029(2) 0.029(2) 0.022(2) -0.0007(17) 0.0005(16) 0.0032(18)
C51 0.028(2) 0.024(2) 0.029(2) 0.0017(17) 0.0038(17) 0.0059(17)
C50 0.032(2) 0.023(2) 0.029(2) 0.0069(18) -0.0042(18) 0.0037(18)
C49 0.032(2) 0.030(2) 0.023(2) 0.0043(18) -0.0032(17) 0.0019(18)
C48 0.030(2) 0.030(2) 0.024(2) -0.0050(18) 0.0017(17) 0.0064(18)
O15 0.055(2) 0.066(3) 0.087(3) -0.004(2) -0.005(2) 0.026(2)
C59 0.087(5) 0.071(4) 0.107(5) 0.028(4) 0.026(4) 0.016(4)
C60 0.060(4) 0.040(3) 0.111(5) 0.015(3) 0.004(3) 0.005(3)
C61 0.086(5) 0.188(9) 0.103(6) -0.066(6) -0.008(5) 0.055(6)
C62 0.156(8) 0.221(10) 0.217(10) 0.185(9) 0.137(8) 0.135(8)
N18 0.086(4) 0.079(4) 0.085(4) 0.006(3) -0.012(3) 0.005(3)
C65 0.058(4) 0.063(4) 0.104(5) 0.006(3) 0.025(3) 0.014(3)
C66 0.081(4) 0.044(3) 0.065(4) 0.000(3) 0.006(3) 0.012(3)
N17 0.111(5) 0.236(9) 0.134(6) 0.107(6) 0.055(5) 0.114(5)
C63 0.054(3) 0.064(4) 0.087(4) 0.033(3) -0.016(3) 0.002(3)
C64 0.047(3) 0.101(5) 0.103(5) 0.060(5) 0.014(3) 0.036(3)

loop_
_atom_type_symbol
_atom_type_description
_atom_type_scat_dispersion_real
_atom_type_scat_dispersion_imag
_atom_type_scat_source
C C 0.0033 0.0016 'International Tables Vol C Tables 4.2.6.8 and 6.1.1.4'
N N 0.0061 0.0033 'International Tables Vol C Tables 4.2.6.8 and 6.1.1.4'
O O 0.0106 0.0060 'International Tables Vol C Tables 4.2.6.8 and 6.1.1.4'
Zn Zn 0.2839 1.4301 'International Tables Vol C Tables 4.2.6.8 and 6.1.1.4'
H H 0.0000 0.0000 'International Tables Vol C Tables 4.2.6.8 and 6.1.1.4'

loop_
_geom_angle_atom_site_label_1
_geom_angle_atom_site_label_2
_geom_angle_atom_site_label_3
_geom_angle
N7 Zn N9 109.34(12)
N7 Zn N5 107.78(12)
N9 Zn N5 118.75(12)
N7 Zn N3 103.51(12)
N9 Zn N3 106.08(12)
N5 Zn N3 110.34(12)
N7 Zn N6 68.59(10)
N9 Zn N6 69.18(11)
N5 Zn N6 81.68(11)
N3 Zn N6 167.54(10)
N7 Zn N1 166.26(11)
N9 Zn N1 83.71(11)
N5 Zn N1 67.69(11)
N3 Zn N1 67.66(10)
N6 Zn N1 121.87(9)
C16 N1 C8 115.3(3)
C16 N1 C7 112.7(3)
C8 N1 C7 111.4(3)
C16 N1 Zn 98.3(2)
C8 N1 Zn 91.9(2)
C7 N1 Zn 125.6(2)
C9 N3 C15 105.5(3)
C9 N3 Zn 122.4(2)
C15 N3 Zn 131.9(2)
C9 N2 C10 105.9(3)
C17 N5 C23 105.8(3)
C17 N5 Zn 123.3(3)
C23 N5 Zn 128.7(2)
C17 N4 C18 107.3(3)
C39 N6 C31 114.3(3)
C39 N6 C30 111.2(3)
C31 N6 C30 111.7(3)
C39 N6 Zn 97.6(2)
C31 N6 Zn 93.4(2)
C30 N6 Zn 127.5(2)
C32 N8 C33 106.8(3)
C32 N7 C38 105.9(3)
C32 N7 Zn 123.8(2)
C38 N7 Zn 130.3(3)
C40 N10 C41 106.2(3)
C40 N9 C46 104.8(3)
C40 N9 Zn 122.4(3)
C46 N9 Zn 129.8(3)
C6 C1 C2 119.4(4)
C6 C1 H1 120.3
C2 C1 H1 120.3
C1 C2 C3 119.7(5)
C1 C2 H2 120.1
C3 C2 H2 120.1
C2 C3 C4 121.5(4)
C2 C3 H3 119.2
C4 C3 H3 119.2
C3 C4 C5 117.9(4)
C3 C4 C7 119.9(3)
C5 C4 C7 122.2(4)
C6 C5 C4 120.5(4)
C6 C5 H5 119.7
C4 C5 H5 119.7
C1 C6 C5 120.9(4)
C1 C6 H6 119.6
C5 C6 H6 119.6
N1 C7 C4 116.0(3)
N1 C7 H7A 108.3
C4 C7 H7A 108.3
N1 C7 H7B 108.3
C4 C7 H7B 108.3
H7A C7 H7B 107.4
N1 C8 C9 108.4(3)
N1 C8 H8A 110.0
C9 C8 H8A 110.0
N1 C8 H8B 110.0
C9 C8 H8B 110.0
H8A C8 H8B 108.4
N3 C9 N2 113.1(3)
N3 C9 C8 122.6(3)
N2 C9 C8 124.2(3)
C15 C10 N2 106.9(3)
C15 C10 C11 121.8(4)
N2 C10 C11 131.3(4)
C12 C11 C10 116.9(4)
C12 C11 H11 121.6
C10 C11 H11 121.6
C11 C12 C13 121.8(4)
C11 C12 H12 119.1
C13 C12 H12 119.1
C12 C13 C14 121.3(4)
C12 C13 H13 119.3
C14 C13 H13 119.3
C13 C14 C15 117.3(4)
C13 C14 H14 121.3
C15 C14 H14 121.3
C10 C15 C14 120.9(3)
C10 C15 N3 108.6(3)
C14 C15 N3 130.4(4)
N1 C16 C17 110.2(3)
N1 C16 H16A 109.6
C17 C16 H16A 109.6
N1 C16 H16B 109.6
C17 C16 H16B 109.6
H16A C16 H16B 108.1
N5 C17 N4 112.4(4)
N5 C17 C16 125.8(3)
N4 C17 C16 121.7(3)
N4 C18 C19 132.0(4)
N4 C18 C23 105.9(4)
C19 C18 C23 122.1(4)
C20 C19 C18 117.1(4)
C20 C19 H19 121.5
C18 C19 H19 121.5
C19 C20 C21 121.1(4)
C19 C20 H20 119.5
C21 C20 H20 119.5
C22 C21 C20 122.0(4)
C22 C21 H21 119.0
C20 C21 H21 119.0
C21 C22 C23 117.5(3)
C21 C22 H22 121.2
C23 C22 H22 121.2
C22 C23 N5 131.4(3)
C22 C23 C18 120.1(4)
N5 C23 C18 108.5(3)
C25 C24 C29 119.4(4)
C25 C24 H24 120.3
C29 C24 H24 120.3
C26 C25 C24 120.9(4)
C26 C25 H25 119.5
C24 C25 H25 119.5
C25 C26 C27 120.9(4)
C25 C26 H26 119.5
C27 C26 H26 119.5
C26 C27 C28 117.7(4)
C26 C27 C30 121.7(3)
C28 C27 C30 120.6(4)
C29 C28 C27 121.0(4)
C29 C28 H28 119.5
C27 C28 H28 119.5
C28 C29 C24 120.1(4)
C28 C29 H29 119.9
C24 C29 H29 119.9
N6 C30 C27 115.9(3)
N6 C30 H30A 108.3
C27 C30 H30A 108.3
N6 C30 H30B 108.3
C27 C30 H30B 108.3
H30A C30 H30B 107.4
N6 C31 C32 108.1(3)
N6 C31 H31A 110.1
C32 C31 H31A 110.1
N6 C31 H31B 110.1
C32 C31 H31B 110.1
H31A C31 H31B 108.4
N7 C32 N8 112.2(3)
N7 C32 C31 122.2(3)
N8 C32 C31 125.6(3)
C38 C33 N8 106.9(3)
C38 C33 C34 122.3(4)
N8 C33 C34 130.8(4)
C35 C34 C33 115.4(4)
C35 C34 H34 122.3
C33 C34 H34 122.3
C34 C35 C36 122.6(4)
C34 C35 H35 118.7
C36 C35 H35 118.7
C37 C36 C35 121.7(4)
C37 C36 H36 119.2
C35 C36 H36 119.2
C36 C37 C38 116.2(4)
C36 C37 H37 121.9
C38 C37 H37 121.9
C37 C38 C33 121.7(4)
C37 C38 N7 130.0(3)
C33 C38 N7 108.2(3)
N6 C39 C40 112.2(3)
N6 C39 H39A 109.2
C40 C39 H39A 109.2
N6 C39 H39B 109.2
C40 C39 H39B 109.2
H39A C39 H39B 107.9
N9 C40 N10 113.5(4)
N9 C40 C39 125.1(4)
N10 C40 C39 121.4(3)
N10 C41 C46 106.9(3)
N10 C41 C42 131.2(4)
C46 C41 C42 121.9(4)
C43 C42 C41 116.7(4)
C43 C42 H42 121.6
C41 C42 H42 121.6
C42 C43 C44 121.5(4)
C42 C43 H43 119.2
C44 C43 H43 119.2
C45 C44 C43 121.9(4)
C45 C44 H44 119.1
C43 C44 H44 119.1
C44 C45 C46 117.1(4)
C44 C45 H45 121.4
C46 C45 H45 121.4
C45 C46 C41 120.7(4)
C45 C46 N9 130.7(4)
C41 C46 N9 108.5(3)
O9 N14 O10 120.8(6)
O9 N14 C54 118.1(5)
O10 N14 C54 121.1(4)
O12 N15 O11 123.5(4)
O12 N15 C56 118.8(5)
O11 N15 C56 117.6(5)
O13 N16 O14 123.0(5)
O13 N16 C58 118.2(4)
O14 N16 C58 118.7(4)
O8 C53 C54 124.8(5)
O8 C53 C58 122.5(5)
C54 C53 C58 112.5(4)
C55 C54 C53 124.6(5)
C55 C54 N14 116.2(5)
C53 C54 N14 119.1(4)
C56 C55 C54 118.6(5)
C56 C55 H55 120.7
C54 C55 H55 120.7
C55 C56 C57 121.5(4)
C55 C56 N15 119.4(5)
C57 C56 N15 119.1(5)
C58 C57 C56 118.4(5)
C58 C57 H57 120.8
C56 C57 H57 120.8
C57 C58 C53 124.2(5)
C57 C58 N16 117.1(5)
C53 C58 N16 118.7(4)
O7 N13 O6 121.2(3)
O7 N13 C52 120.0(3)
O6 N13 C52 118.8(3)
O5 N12 O4 123.5(3)
O5 N12 C50 118.5(3)
O4 N12 C50 118.0(3)
O2 N11 O3 120.7(4)
O2 N11 C48 121.0(3)
O3 N11 C48 118.2(4)
O1 C47 C52 124.7(3)
O1 C47 C48 123.8(4)
C52 C47 C48 111.4(3)
C51 C52 C47 124.5(3)
C51 C52 N13 115.6(3)
C47 C52 N13 119.8(3)
C52 C51 C50 119.3(4)
C52 C51 H51 120.4
C50 C51 H51 120.4
C51 C50 C49 120.7(4)
C51 C50 N12 119.7(4)
C49 C50 N12 119.6(3)
C48 C49 C50 120.2(3)
C48 C49 H49 119.9
C50 C49 H49 119.9
C49 C48 N11 115.9(3)
C49 C48 C47 123.9(4)
N11 C48 C47 120.2(3)
C61 O15 C60 113.8(6)
C60 C59 H59A 109.5
C60 C59 H59B 109.5
H59A C59 H59B 109.5
C60 C59 H59C 109.5
H59A C59 H59C 109.5
H59B C59 H59C 109.5
C59 C60 O15 114.7(4)
C59 C60 H60A 108.6
O15 C60 H60A 108.6
C59 C60 H60B 108.6
O15 C60 H60B 108.6
H60A C60 H60B 107.6
O15 C61 C62 115.4(7)
O15 C61 H61A 108.4
C62 C61 H61A 108.4
O15 C61 H61B 108.4
C62 C61 H61B 108.4
H61A C61 H61B 107.5
C61 C62 H62A 109.5
C61 C62 H62B 109.5
H62A C62 H62B 109.5
C61 C62 H62C 109.5
H62A C62 H62C 109.5
H62B C62 H62C 109.5
C66 C65 H65A 109.5
C66 C65 H65B 109.5
H65A C65 H65B 109.5
C66 C65 H65C 109.5
H65A C65 H65C 109.5
H65B C65 H65C 109.5
N18 C66 C65 178.5(7)
C64 C63 H63A 109.5
C64 C63 H63B 109.5
H63A C63 H63B 109.5
C64 C63 H63C 109.5
H63A C63 H63C 109.5
H63B C63 H63C 109.5
N17 C64 C63 178.2(8)

loop_
_geom_bond_atom_site_label_1
_geom_bond_atom_site_label_2
_geom_bond_distance
Zn N7 2.024(3)
Zn N9 2.027(3)
Zn N5 2.031(3)
Zn N3 2.040(3)
Zn N6 2.844(3)
Zn N1 2.862(3)
N1 C16 1.453(5)
N1 C8 1.472(5)
N1 C7 1.482(5)
N3 C9 1.324(5)
N3 C15 1.401(4)
N2 C9 1.361(5)
N2 C10 1.394(5)
N5 C17 1.331(4)
N5 C23 1.400(5)
N4 C17 1.352(5)
N4 C18 1.391(5)
N6 C39 1.454(5)
N6 C31 1.482(4)
N6 C30 1.482(5)
N8 C32 1.363(4)
N8 C33 1.394(5)
N7 C32 1.334(5)
N7 C38 1.411(4)
N10 C40 1.354(5)
N10 C41 1.392(5)
N9 C40 1.336(5)
N9 C46 1.411(5)
C1 C6 1.372(6)
C1 C2 1.385(6)
C1 H1 0.9300
C2 C3 1.385(6)
C2 H2 0.9300
C3 C4 1.386(6)
C3 H3 0.9300
C4 C5 1.390(5)
C4 C7 1.506(5)
C5 C6 1.385(6)
C5 H5 0.9300
C6 H6 0.9300
C7 H7A 0.9700
C7 H7B 0.9700
C8 C9 1.492(5)
C8 H8A 0.9700
C8 H8B 0.9700
C10 C15 1.388(5)
C10 C11 1.395(5)
C11 C12 1.385(6)
C11 H11 0.9300
C12 C13 1.389(6)
C12 H12 0.9300
C13 C14 1.390(5)
C13 H13 0.9300
C14 C15 1.396(5)
C14 H14 0.9300
C16 C17 1.491(6)
C16 H16A 0.9700
C16 H16B 0.9700
C18 C19 1.390(6)
C18 C23 1.403(5)
C19 C20 1.372(6)
C19 H19 0.9300
C20 C21 1.404(5)
C20 H20 0.9300
C21 C22 1.372(6)
C21 H21 0.9300
C22 C23 1.391(5)
C22 H22 0.9300
C24 C25 1.378(6)
C24 C29 1.380(6)
C24 H24 0.9300
C25 C26 1.374(6)
C25 H25 0.9300
C26 C27 1.389(5)
C26 H26 0.9300
C27 C28 1.404(5)
C27 C30 1.509(5)
C28 C29 1.379(6)
C28 H28 0.9300
C29 H29 0.9300
C30 H30A 0.9700
C30 H30B 0.9700
C31 C32 1.492(5)
C31 H31A 0.9700
C31 H31B 0.9700
C33 C38 1.392(5)
C33 C34 1.405(5)
C34 C35 1.375(5)
C34 H34 0.9300
C35 C36 1.402(5)
C35 H35 0.9300
C36 C37 1.389(5)
C36 H36 0.9300
C37 C38 1.391(5)
C37 H37 0.9300
C39 C40 1.498(5)
C39 H39A 0.9700
C39 H39B 0.9700
C41 C46 1.397(5)
C41 C42 1.398(6)
C42 C43 1.373(6)
C42 H42 0.9300
C43 C44 1.400(6)
C43 H43 0.9300
C44 C45 1.380(6)
C44 H44 0.9300
C45 C46 1.390(5)
C45 H45 0.9300
O8 C53 1.273(5)
O10 N14 1.208(5)
O11 N15 1.236(6)
O12 N15 1.214(6)
O13 N16 1.208(5)
O14 N16 1.228(5)
O9 N14 1.202(6)
N14 C54 1.448(7)
N15 C56 1.453(5)
N16 C58 1.455(6)
C53 C54 1.413(7)
C53 C58 1.433(7)
C54 C55 1.380(6)
C55 C56 1.373(7)
C55 H55 0.9300
C56 C57 1.381(6)
C57 C58 1.377(5)
C57 H57 0.9300
O1 C47 1.241(4)
O7 N13 1.222(4)
O6 N13 1.222(4)
O5 N12 1.228(4)
O4 N12 1.239(4)
O3 N11 1.215(4)
O2 N11 1.203(4)
N13 C52 1.454(4)
N12 C50 1.443(5)
N11 C48 1.465(5)
C47 C52 1.452(5)
C47 C48 1.466(5)
C52 C51 1.372(5)
C51 C50 1.382(5)
C51 H51 0.9300
C50 C49 1.386(5)
C49 C48 1.356(5)
C49 H49 0.9300
O15 C61 1.354(7)
O15 C60 1.510(6)
C59 C60 1.438(7)
C59 H59A 0.9600
C59 H59B 0.9600
C59 H59C 0.9600
C60 H60A 0.9700
C60 H60B 0.9700
C61 C62 1.384(10)
C61 H61A 0.9700
C61 H61B 0.9700
C62 H62A 0.9600
C62 H62B 0.9600
C62 H62C 0.9600
N18 C66 1.150(6)
C65 C66 1.467(8)
C65 H65A 0.9600
C65 H65B 0.9600
C65 H65C 0.9600
N17 C64 1.123(8)
C63 C64 1.436(8)
C63 H63A 0.9600
C63 H63B 0.9600
C63 H63C 0.9600

loop_
_geom_torsion_atom_site_label_1
_geom_torsion_atom_site_label_2
_geom_torsion_atom_site_label_3
_geom_torsion_atom_site_label_4
_geom_torsion
N7 Zn N1 C16 -105.3(5)
N9 Zn N1 C16 92.6(2)
N5 Zn N1 C16 -32.1(2)
N3 Zn N1 C16 -157.2(3)
N6 Zn N1 C16 31.9(3)
N7 Zn N1 C8 10.7(5)
N9 Zn N1 C8 -151.5(2)
N5 Zn N1 C8 83.9(2)
N3 Zn N1 C8 -41.2(2)
N6 Zn N1 C8 147.8(2)
N7 Zn N1 C7 128.9(5)
N9 Zn N1 C7 -33.3(3)
N5 Zn N1 C7 -157.9(3)
N3 Zn N1 C7 77.0(3)
N6 Zn N1 C7 -94.0(3)
N7 Zn N3 C9 -141.1(3)
N9 Zn N3 C9 103.8(3)
N5 Zn N3 C9 -26.0(3)
N6 Zn N3 C9 169.7(4)
N1 Zn N3 C9 27.8(3)
N7 Zn N3 C15 31.9(3)
N9 Zn N3 C15 -83.1(3)
N5 Zn N3 C15 147.0(3)
N6 Zn N3 C15 -17.3(7)
N1 Zn N3 C15 -159.2(4)
N7 Zn N5 C17 -166.3(3)
N9 Zn N5 C17 -41.3(3)
N3 Zn N5 C17 81.4(3)
N6 Zn N5 C17 -102.0(3)
N1 Zn N5 C17 27.5(3)
N7 Zn N5 C23 -5.4(3)
N9 Zn N5 C23 119.5(3)
N3 Zn N5 C23 -117.8(3)
N6 Zn N5 C23 58.8(3)
N1 Zn N5 C23 -171.6(3)
N7 Zn N6 C39 -152.6(2)
N9 Zn N6 C39 -30.7(2)
N5 Zn N6 C39 94.5(2)
N3 Zn N6 C39 -100.3(5)
N1 Zn N6 C39 37.3(2)
N7 Zn N6 C31 -37.6(2)
N9 Zn N6 C31 84.4(2)
N5 Zn N6 C31 -150.5(2)
N3 Zn N6 C31 14.7(6)
N1 Zn N6 C31 152.4(2)
N7 Zn N6 C30 83.2(3)
N9 Zn N6 C30 -154.8(3)
N5 Zn N6 C30 -29.7(3)
N3 Zn N6 C30 135.5(5)
N1 Zn N6 C30 -86.8(3)
N9 Zn N7 C32 -34.7(3)
N5 Zn N7 C32 95.6(3)
N3 Zn N7 C32 -147.4(3)
N6 Zn N7 C32 22.4(3)
N1 Zn N7 C32 164.1(4)
N9 Zn N7 C38 142.8(3)
N5 Zn N7 C38 -86.9(3)
N3 Zn N7 C38 30.1(3)
N6 Zn N7 C38 -160.1(3)
N1 Zn N7 C38 -18.4(6)
N7 Zn N9 C40 83.8(3)
N5 Zn N9 C40 -40.3(3)
N3 Zn N9 C40 -165.1(3)
N6 Zn N9 C40 27.0(3)
N1 Zn N9 C40 -100.6(3)
N7 Zn N9 C46 -118.6(3)
N5 Zn N9 C46 117.3(3)
N3 Zn N9 C46 -7.5(3)
N6 Zn N9 C46 -175.4(3)
N1 Zn N9 C46 57.0(3)
C6 C1 C2 C3 -1.4(7)
C1 C2 C3 C4 1.4(7)
C2 C3 C4 C5 0.6(7)
C2 C3 C4 C7 180.0(4)
C3 C4 C5 C6 -2.6(7)
C7 C4 C5 C6 178.1(4)
C2 C1 C6 C5 -0.6(8)
C4 C5 C6 C1 2.6(7)
C16 N1 C7 C4 70.3(4)
C8 N1 C7 C4 -61.2(4)
Zn N1 C7 C4 -170.2(2)
C3 C4 C7 N1 104.3(4)
C5 C4 C7 N1 -76.4(5)
C16 N1 C8 C9 147.1(3)
C7 N1 C8 C9 -82.8(4)
Zn N1 C8 C9 46.9(3)
C15 N3 C9 N2 -0.2(4)
Zn N3 C9 N2 174.4(2)
C15 N3 C9 C8 176.1(3)
Zn N3 C9 C8 -9.3(5)
C10 N2 C9 N3 -0.7(5)
C10 N2 C9 C8 -176.9(4)
N1 C8 C9 N3 -39.4(5)
N1 C8 C9 N2 136.5(4)
C9 N2 C10 C15 1.3(4)
C9 N2 C10 C11 178.9(4)
C15 C10 C11 C12 1.3(6)
N2 C10 C11 C12 -176.1(4)
C10 C11 C12 C13 -0.3(6)
C11 C12 C13 C14 -0.6(7)
C12 C13 C14 C15 0.6(6)
N2 C10 C15 C14 176.6(4)
C11 C10 C15 C14 -1.3(6)
N2 C10 C15 N3 -1.4(4)
C11 C10 C15 N3 -179.4(4)
C13 C14 C15 C10 0.3(6)
C13 C14 C15 N3 177.9(4)
C9 N3 C15 C10 1.0(4)
Zn N3 C15 C10 -172.8(3)
C9 N3 C15 C14 -176.8(4)
Zn N3 C15 C14 9.4(6)
C8 N1 C16 C17 -65.0(4)
C7 N1 C16 C17 165.5(3)
Zn N1 C16 C17 31.1(3)
C23 N5 C17 N4 -1.2(4)
Zn N5 C17 N4 163.3(3)
C23 N5 C17 C16 174.9(4)
Zn N5 C17 C16 -20.5(5)
C18 N4 C17 N5 -0.5(4)
C18 N4 C17 C16 -176.8(4)
N1 C16 C17 N5 -17.9(6)
N1 C16 C17 N4 157.9(4)
C17 N4 C18 C19 -178.9(4)
C17 N4 C18 C23 2.0(4)
N4 C18 C19 C20 -177.6(4)
C23 C18 C19 C20 1.4(6)
C18 C19 C20 C21 1.4(6)
C19 C20 C21 C22 -2.2(7)
C20 C21 C22 C23 0.1(6)
C21 C22 C23 N5 -179.4(4)
C21 C22 C23 C18 2.7(6)
C17 N5 C23 C22 -175.7(4)
Zn N5 C23 C22 20.9(6)
C17 N5 C23 C18 2.4(4)
Zn N5 C23 C18 -161.0(3)
N4 C18 C23 C22 175.7(4)
C19 C18 C23 C22 -3.6(6)
N4 C18 C23 N5 -2.7(4)
C19 C18 C23 N5 178.1(4)
C29 C24 C25 C26 1.1(6)
C24 C25 C26 C27 -1.0(6)
C25 C26 C27 C28 0.9(6)
C25 C26 C27 C30 -179.9(3)
C26 C27 C28 C29 -1.0(6)
C30 C27 C28 C29 179.8(4)
C27 C28 C29 C24 1.1(6)
C25 C24 C29 C28 -1.2(6)
C39 N6 C30 C27 56.4(4)
C31 N6 C30 C27 -72.5(4)
Zn N6 C30 C27 174.8(2)
C26 C27 C30 N6 97.1(4)
C28 C27 C30 N6 -83.7(4)
C39 N6 C31 C32 145.2(3)
C30 N6 C31 C32 -87.5(4)
Zn N6 C31 C32 45.3(3)
C38 N7 C32 N8 -1.5(4)
Zn N7 C32 N8 176.5(2)
C38 N7 C32 C31 180.0(3)
Zn N7 C32 C31 -2.0(5)
C33 N8 C32 N7 0.7(4)
C33 N8 C32 C31 179.2(3)
N6 C31 C32 N7 -41.6(5)
N6 C31 C32 N8 140.1(3)
C32 N8 C33 C38 0.4(4)
C32 N8 C33 C34 179.0(4)
C38 C33 C34 C35 1.8(5)
N8 C33 C34 C35 -176.7(4)
C33 C34 C35 C36 0.7(6)
C34 C35 C36 C37 -1.7(6)
C35 C36 C37 C38 0.1(5)
C36 C37 C38 C33 2.4(5)
C36 C37 C38 N7 178.2(4)
N8 C33 C38 C37 175.3(3)
C34 C33 C38 C37 -3.5(6)
N8 C33 C38 N7 -1.3(4)
C34 C33 C38 N7 179.9(3)
C32 N7 C38 C37 -174.5(4)
Zn N7 C38 C37 7.7(6)
C32 N7 C38 C33 1.7(4)
Zn N7 C38 C33 -176.2(2)
C31 N6 C39 C40 -67.6(4)
C30 N6 C39 C40 164.9(3)
Zn N6 C39 C40 29.6(3)
C46 N9 C40 N10 -2.4(4)
Zn N9 C40 N10 160.0(2)
C46 N9 C40 C39 176.9(3)
Zn N9 C40 C39 -20.7(5)
C41 N10 C40 N9 0.9(4)
C41 N10 C40 C39 -178.4(3)
N6 C39 C40 N9 -16.2(5)
N6 C39 C40 N10 163.0(3)
C40 N10 C41 C46 1.0(4)
C40 N10 C41 C42 179.9(4)
N10 C41 C42 C43 -176.7(4)
C46 C41 C42 C43 2.1(6)
C41 C42 C43 C44 1.2(6)
C42 C43 C44 C45 -2.6(6)
C43 C44 C45 C46 0.6(6)
C44 C45 C46 C41 2.7(5)
C44 C45 C46 N9 179.4(4)
N10 C41 C46 C45 174.9(3)
C42 C41 C46 C45 -4.1(6)
N10 C41 C46 N9 -2.5(4)
C42 C41 C46 N9 178.5(3)
C40 N9 C46 C45 -174.1(4)
Zn N9 C46 C45 25.3(5)
C40 N9 C46 C41 2.9(4)
Zn N9 C46 C41 -157.7(2)
O8 C53 C54 C55 -171.1(5)
C58 C53 C54 C55 4.3(7)
O8 C53 C54 N14 8.2(7)
C58 C53 C54 N14 -176.4(4)
O9 N14 C54 C55 -152.8(7)
O10 N14 C54 C55 27.5(9)
O9 N14 C54 C53 27.8(10)
O10 N14 C54 C53 -151.9(6)
C53 C54 C55 C56 -2.4(7)
N14 C54 C55 C56 178.3(5)
C54 C55 C56 C57 0.7(7)
C54 C55 C56 N15 179.7(4)
O12 N15 C56 C55 -178.6(5)
O11 N15 C56 C55 -0.5(7)
O12 N15 C56 C57 0.4(7)
O11 N15 C56 C57 178.5(4)
C55 C56 C57 C58 -1.4(7)
N15 C56 C57 C58 179.7(4)
C56 C57 C58 C53 3.7(7)
C56 C57 C58 N16 -177.9(4)
O8 C53 C58 C57 170.5(4)
C54 C53 C58 C57 -5.0(6)
O8 C53 C58 N16 -7.8(6)
C54 C53 C58 N16 176.7(4)
O13 N16 C58 C57 -36.9(7)
O14 N16 C58 C57 141.7(5)
O13 N16 C58 C53 141.6(6)
O14 N16 C58 C53 -39.9(7)
O1 C47 C52 C51 179.0(4)
C48 C47 C52 C51 -0.1(5)
O1 C47 C52 N13 -1.5(6)
C48 C47 C52 N13 179.4(3)
O7 N13 C52 C51 166.0(4)
O6 N13 C52 C51 -13.9(5)
O7 N13 C52 C47 -13.6(5)
O6 N13 C52 C47 166.5(4)
C47 C52 C51 C50 0.9(6)
N13 C52 C51 C50 -178.7(3)
C52 C51 C50 C49 -1.5(6)
C52 C51 C50 N12 179.2(3)
O5 N12 C50 C51 -0.8(5)
O4 N12 C50 C51 178.8(3)
O5 N12 C50 C49 179.9(4)
O4 N12 C50 C49 -0.6(5)
C51 C50 C49 C48 1.4(6)
N12 C50 C49 C48 -179.3(3)
C50 C49 C48 N11 -179.9(3)
C50 C49 C48 C47 -0.6(6)
O2 N11 C48 C49 179.5(4)
O3 N11 C48 C49 2.4(6)
O2 N11 C48 C47 0.2(6)
O3 N11 C48 C47 -176.9(4)
O1 C47 C48 C49 -179.1(4)
C52 C47 C48 C49 0.0(5)
O1 C47 C48 N11 0.1(6)
C52 C47 C48 N11 179.2(3)
C61 O15 C60 C59 -81.2(6)
C60 O15 C61 C62 -165.1(7)
